data_7102637
loop_
_publ_author_name
'Athanasia Dervisi'
'Cristina Carcedo'
'Ian A. Fallis'
'K.M Abdul Malik'

_publ_section_title
;
A concise synthesis of a rigid isomannide-based
diphosphine ligand and structural characterisation of an
alkoxyphosphonium intermediate
;
_journal_issue 10
_journal_name_full 'Chemical communications (Cambridge, England)'
_journal_page_first 1236
_journal_page_last 1237
_journal_paper_doi 10.1039/b401301h
_journal_year 2004
_chemical_formula_sum 'C30 H28 O2 P2'
_chemical_formula_weight 482.46
_chemical_name_systematic
;
?
;
_space_group_IT_number 19
_symmetry_cell_setting orthorhombic
_symmetry_space_group_name_Hall 'P 2ac 2ab'
_symmetry_space_group_name_H-M 'P 21 21 21'
_atom_sites_solution_hydrogens geom
_atom_sites_solution_primary direct
_atom_sites_solution_secondary difmap
_audit_creation_method SHELXL-97
_cell_angle_alpha 90.00
_cell_angle_beta 90.00
_cell_angle_gamma 90.00
_cell_formula_units_Z 4
_cell_length_a 9.3120(4)
_cell_length_b 10.1516(4)
_cell_length_c 26.5195(14)
_cell_measurement_reflns_used 'all obs. reflections in the data set'
_cell_measurement_temperature 150(2)
_cell_measurement_theta_max 25.35
_cell_measurement_theta_min 2.97
_cell_volume 2506.9(2)
_computing_cell_refinement 'DENZO (Otwinowski & Minor, 1997)'
_computing_data_collection 'DENZO (Otwinowski & Minor, 1997)'
_computing_data_reduction 'DENZO (Otwinowski & Minor, 1997)'
_computing_molecular_graphics 'ORTEP-3 for Windows (Farrugia, 1997)'
_computing_publication_material 'SHELXL-97 (Sheldrick, 1997)'
_computing_structure_refinement 'SHELXL-97 (Sheldrick, 1997)'
_computing_structure_solution 'SHELXS-96 (Sheldrick, 1990)'
_diffrn_ambient_temperature 150(2)
_diffrn_measured_fraction_theta_full 0.978
_diffrn_measured_fraction_theta_max 0.978
_diffrn_measurement_device_type 'Bruker Nonius kappa CCD area detector'
_diffrn_measurement_method 'phi & omega scan to fill Ewald sphere'
_diffrn_radiation_monochromator graphite
_diffrn_radiation_source 'fine-focus sealed tube'
_diffrn_radiation_type MoK\a
_diffrn_radiation_wavelength 0.71073
_diffrn_reflns_av_R_equivalents 0.0812
_diffrn_reflns_av_sigmaI/netI 0.0863
_diffrn_reflns_limit_h_max 11
_diffrn_reflns_limit_h_min -11
_diffrn_reflns_limit_k_max 11
_diffrn_reflns_limit_k_min -11
_diffrn_reflns_limit_l_max 31
_diffrn_reflns_limit_l_min -31
_diffrn_reflns_number 13050
_diffrn_reflns_theta_full 25.35
_diffrn_reflns_theta_max 25.35
_diffrn_reflns_theta_min 2.97
_exptl_absorpt_coefficient_mu 0.199
_exptl_absorpt_correction_T_max 0.9921
_exptl_absorpt_correction_T_min 0.9613
_exptl_absorpt_correction_type multi-scan
_exptl_absorpt_process_details 'SORTAV (Blessing, 1997)'
_exptl_crystal_colour colourless
_exptl_crystal_density_diffrn 1.278
_exptl_crystal_density_method 'not measured'
_exptl_crystal_description needle-like
_exptl_crystal_F_000 1016
_exptl_crystal_size_max 0.20
_exptl_crystal_size_mid 0.12
_exptl_crystal_size_min 0.04
_refine_diff_density_max 0.756
_refine_diff_density_min -0.230
_refine_diff_density_rms 0.057
_refine_ls_abs_structure_details 'Flack H D (1983), Acta Cryst. A39, 876-881'
_refine_ls_abs_structure_Flack -0.01(14)
_refine_ls_extinction_method none
_refine_ls_goodness_of_fit_ref 1.006
_refine_ls_hydrogen_treatment mixed
_refine_ls_matrix_type full
_refine_ls_number_parameters 307
_refine_ls_number_reflns 4394
_refine_ls_number_restraints 0
_refine_ls_restrained_S_all 1.006
_refine_ls_R_factor_all 0.0844
_refine_ls_R_factor_gt 0.0588
_refine_ls_shift/su_max 0.000
_refine_ls_shift/su_mean 0.000
_refine_ls_structure_factor_coef Fsqd
_refine_ls_weighting_details 'calc w=1/[\s^2^(Fo^2^)+(0.0603P)^2^+1.2748P] where P=(Fo^2^+2Fc^2^)/3'
_refine_ls_weighting_scheme calc
_refine_ls_wR_factor_gt 0.1249
_refine_ls_wR_factor_ref 0.1368
_reflns_number_gt 3404
_reflns_number_total 4394
_reflns_threshold_expression >2sigma(I)
_cod_data_source_file b401301h.txt
_cod_data_source_block ddppg
_cod_depositor_comments
;
The following automatic conversions were performed:
'_symmetry_cell_setting' value 'Orthorhombic' changed to 'orthorhombic'
according to '/home/saulius/struct/CIF-dictionaries/cif_core.dic'
dictionary named 'cif_core.dic' version 2.4.1 from 2010-06-29.

Automatic conversion script
Id: cif_fix_enum 1527 2010-12-29 10:47:43Z saulius 
;
_cod_original_sg_symbol_H-M P2(1)2(1)2(1)
_cod_database_code 7102637

loop_
_symmetry_equiv_pos_as_xyz
'x, y, z'
'-x+1/2, -y, z+1/2'
'x+1/2, -y+1/2, -z'
'-x, y+1/2, -z+1/2'

loop_
_atom_site_label
_atom_site_type_symbol
_atom_site_fract_x
_atom_site_fract_y
_atom_site_fract_z
_atom_site_U_iso_or_equiv
_atom_site_adp_type
_atom_site_occupancy
_atom_site_symmetry_multiplicity
_atom_site_calc_flag
_atom_site_refinement_flags
P1 P 0.16161(11) 0.41354(10) 0.21284(4) 0.0294(3) Uani 1 1 d .
P2 P -0.24689(12) 0.57640(10) 0.40698(4) 0.0314(3) Uani 1 1 d .
O1 O 0.1398(3) 0.5516(3) 0.35351(10) 0.0447(8) Uani 1 1 d .
O2 O -0.0869(3) 0.4097(3) 0.28441(10) 0.0354(7) Uani 1 1 d .
C1 C 0.2131(4) 0.4913(4) 0.31249(15) 0.0378(11) Uani 1 1 d .
H1A H 0.2131 0.3943 0.3162 0.045 Uiso 1 1 calc R
H1B H 0.3139 0.5223 0.3109 0.045 Uiso 1 1 calc R
C2 C 0.1311(4) 0.5322(4) 0.26481(14) 0.0286(9) Uani 1 1 d .
H2 H 0.1629 0.6220 0.2540 0.034 Uiso 1 1 calc R
C3 C -0.0229(4) 0.5390(4) 0.28440(16) 0.0321(10) Uani 1 1 d .
H3 H -0.0822 0.6044 0.2654 0.039 Uiso 1 1 calc R
C4 C -0.0070(4) 0.5762(4) 0.34015(14) 0.0301(9) Uani 1 1 d .
H4 H -0.0314 0.6712 0.3454 0.036 Uiso 1 1 calc R
C5 C -0.1146(4) 0.4879(4) 0.36773(15) 0.0317(10) Uani 1 1 d .
H5 H -0.0613 0.4232 0.3891 0.038 Uiso 1 1 calc R
C6 C -0.1891(4) 0.4148(5) 0.32454(15) 0.0391(10) Uani 1 1 d .
H6A H -0.2166 0.3248 0.3352 0.047 Uiso 1 1 calc R
H6B H -0.2766 0.4625 0.3138 0.047 Uiso 1 1 calc R
C7 C 0.0917(4) 0.5009(3) 0.15721(15) 0.0259(9) Uani 1 1 d .
C8 C 0.1236(5) 0.4446(4) 0.11060(16) 0.0378(11) Uani 1 1 d .
H8 H 0.1835 0.3690 0.1092 0.045 Uiso 1 1 calc R
C9 C 0.0695(5) 0.4973(5) 0.06637(17) 0.0446(12) Uani 1 1 d .
H9 H 0.0937 0.4592 0.0348 0.054 Uiso 1 1 calc R
C10 C -0.0205(5) 0.6063(4) 0.06849(16) 0.0399(11) Uani 1 1 d .
H10 H -0.0599 0.6418 0.0384 0.048 Uiso 1 1 calc R
C11 C -0.0522(5) 0.6621(4) 0.11380(17) 0.0347(10) Uani 1 1 d .
H11 H -0.1141 0.7365 0.1151 0.042 Uiso 1 1 calc R
C12 C 0.0049(4) 0.6116(4) 0.15844(16) 0.0308(9) Uani 1 1 d .
H12 H -0.0157 0.6532 0.1897 0.037 Uiso 1 1 calc R
C13 C 0.3566(4) 0.4347(4) 0.20465(13) 0.0285(9) Uani 1 1 d .
C14 C 0.4431(5) 0.3312(4) 0.21851(19) 0.0453(12) Uani 1 1 d .
H14 H 0.4014 0.2531 0.2317 0.054 Uiso 1 1 calc R
C15 C 0.5906(6) 0.3403(5) 0.2134(2) 0.0621(15) Uani 1 1 d .
H15 H 0.6493 0.2682 0.2233 0.075 Uiso 1 1 calc R
C16 C 0.6537(5) 0.4525(5) 0.19420(18) 0.0529(13) Uani 1 1 d .
H16 H 0.7551 0.4584 0.1909 0.064 Uiso 1 1 calc R
C17 C 0.5674(5) 0.5556(5) 0.18001(17) 0.0446(12) Uani 1 1 d .
H17 H 0.6095 0.6336 0.1668 0.054 Uiso 1 1 calc R
C18 C 0.4201(5) 0.5472(4) 0.18466(16) 0.0372(11) Uani 1 1 d .
H18 H 0.3617 0.6188 0.1741 0.045 Uiso 1 1 calc R
C19 C -0.1521(5) 0.5944(4) 0.46759(15) 0.0318(9) Uani 1 1 d .
C20 C -0.0039(5) 0.6040(4) 0.47232(17) 0.0406(11) Uani 1 1 d .
H20 H 0.0556 0.5927 0.4436 0.049 Uiso 1 1 calc R
C21 C 0.0569(5) 0.6300(4) 0.51871(17) 0.0427(12) Uani 1 1 d .
H21 H 0.1582 0.6383 0.5216 0.051 Uiso 1 1 calc R
C22 C -0.0277(6) 0.6437(4) 0.56057(18) 0.0459(13) Uani 1 1 d .
H22 H 0.0152 0.6596 0.5925 0.055 Uiso 1 1 calc R
C23 C -0.1735(6) 0.6346(4) 0.55667(18) 0.0469(12) Uani 1 1 d .
H23 H -0.2319 0.6448 0.5858 0.056 Uiso 1 1 calc R
C24 C -0.2360(5) 0.6106(4) 0.51050(16) 0.0401(10) Uani 1 1 d .
H24 H -0.3376 0.6051 0.5080 0.048 Uiso 1 1 calc R
C25 C -0.3725(4) 0.4419(4) 0.42204(13) 0.0276(9) Uani 1 1 d .
C26 C -0.3284(5) 0.3154(4) 0.43532(16) 0.0394(11) Uani 1 1 d .
H26 H -0.2288 0.2957 0.4376 0.047 Uiso 1 1 calc R
C27 C -0.4277(5) 0.2189(4) 0.44512(17) 0.0455(12) Uani 1 1 d .
H27 H -0.3959 0.1325 0.4532 0.055 Uiso 1 1 calc R
C28 C -0.5713(5) 0.2451(5) 0.44351(17) 0.0473(12) Uani 1 1 d .
H28 H -0.6385 0.1769 0.4503 0.057 Uiso 1 1 calc R
C29 C -0.6198(5) 0.3712(4) 0.43198(17) 0.0452(12) Uani 1 1 d .
H29 H -0.7197 0.3904 0.4319 0.054 Uiso 1 1 calc R
C30 C -0.5207(5) 0.4682(4) 0.42065(15) 0.0356(11) Uani 1 1 d .
H30 H -0.5531 0.5539 0.4118 0.043 Uiso 1 1 calc R

loop_
_atom_site_aniso_label
_atom_site_aniso_U_11
_atom_site_aniso_U_22
_atom_site_aniso_U_33
_atom_site_aniso_U_23
_atom_site_aniso_U_13
_atom_site_aniso_U_12
P1 0.0324(6) 0.0244(5) 0.0313(6) 0.0031(5) 0.0003(5) -0.0005(5)
P2 0.0300(6) 0.0323(5) 0.0320(6) 0.0035(5) 0.0030(5) -0.0002(5)
O1 0.0266(18) 0.074(2) 0.0334(17) -0.0058(15) 0.0018(14) 0.0007(15)
O2 0.0323(15) 0.0369(15) 0.0371(16) -0.0046(14) 0.0091(14) -0.0046(13)
C1 0.030(3) 0.050(3) 0.033(3) 0.004(2) 0.002(2) 0.003(2)
C2 0.025(2) 0.028(2) 0.032(2) 0.0027(17) 0.0011(19) -0.0012(16)
C3 0.031(2) 0.034(2) 0.032(2) 0.0076(19) 0.004(2) 0.0020(17)
C4 0.025(2) 0.036(2) 0.030(2) 0.0022(19) 0.0017(18) 0.0004(19)
C5 0.028(2) 0.035(2) 0.032(2) 0.0009(18) 0.0055(19) 0.0006(17)
C6 0.031(2) 0.041(2) 0.045(3) -0.004(2) 0.008(2) -0.005(2)
C7 0.022(2) 0.026(2) 0.029(2) 0.0015(17) 0.0011(18) -0.0052(17)
C8 0.031(3) 0.043(2) 0.039(2) -0.003(2) 0.005(2) 0.0091(19)
C9 0.040(3) 0.063(3) 0.031(3) -0.007(2) -0.003(2) 0.006(2)
C10 0.036(3) 0.050(3) 0.034(3) 0.010(2) -0.009(2) -0.003(2)
C11 0.033(3) 0.030(2) 0.041(3) 0.0090(19) -0.007(2) 0.0009(19)
C12 0.032(2) 0.030(2) 0.031(2) 0.0030(18) -0.0016(19) -0.0026(18)
C13 0.031(2) 0.033(2) 0.021(2) -0.0009(17) -0.0034(18) 0.0055(19)
C14 0.044(3) 0.040(2) 0.052(3) 0.007(2) 0.000(3) 0.008(2)
C15 0.047(4) 0.060(3) 0.079(4) 0.004(3) -0.003(3) 0.024(3)
C16 0.027(3) 0.089(4) 0.042(3) -0.010(3) -0.004(2) -0.001(3)
C17 0.039(3) 0.051(3) 0.044(3) 0.000(2) -0.001(2) -0.006(2)
C18 0.040(3) 0.037(3) 0.035(2) 0.002(2) 0.003(2) 0.0027(19)
C19 0.036(2) 0.0269(19) 0.033(2) -0.0005(18) -0.001(2) -0.002(2)
C20 0.041(3) 0.039(2) 0.042(3) 0.005(2) 0.005(2) 0.001(2)
C21 0.037(3) 0.045(3) 0.046(3) 0.012(2) -0.013(2) -0.007(2)
C22 0.068(4) 0.034(2) 0.035(3) 0.000(2) -0.017(3) -0.013(2)
C23 0.043(3) 0.054(3) 0.043(3) -0.003(2) 0.001(3) -0.003(2)
C24 0.039(3) 0.039(2) 0.042(3) 0.000(2) 0.000(2) -0.005(2)
C25 0.033(2) 0.030(2) 0.020(2) -0.0013(16) 0.0024(17) -0.0049(17)
C26 0.043(3) 0.042(2) 0.034(3) 0.001(2) 0.008(2) 0.000(2)
C27 0.051(3) 0.041(3) 0.045(3) 0.000(2) 0.006(2) -0.010(2)
C28 0.048(3) 0.050(3) 0.044(3) -0.003(2) 0.004(2) -0.019(2)
C29 0.034(3) 0.059(3) 0.043(3) -0.013(2) -0.002(2) -0.012(2)
C30 0.044(3) 0.036(2) 0.027(2) -0.0006(18) -0.003(2) -0.002(2)

loop_
_atom_type_symbol
_atom_type_description
_atom_type_scat_dispersion_real
_atom_type_scat_dispersion_imag
_atom_type_scat_source
C C 0.0033 0.0016 'International Tables Vol C Tables 4.2.6.8 and 6.1.1.4'
H H 0.0000 0.0000 'International Tables Vol C Tables 4.2.6.8 and 6.1.1.4'
O O 0.0106 0.0060 'International Tables Vol C Tables 4.2.6.8 and 6.1.1.4'
P P 0.1023 0.0942 'International Tables Vol C Tables 4.2.6.8 and 6.1.1.4'

loop_
_geom_angle_atom_site_label_1
_geom_angle_atom_site_label_2
_geom_angle_atom_site_label_3
_geom_angle
C7 P1 C13 101.42(17)
C7 P1 C2 103.21(17)
C13 P1 C2 99.39(17)
C25 P2 C19 100.87(18)
C25 P2 C5 100.67(18)
C19 P2 C5 102.75(19)
C1 O1 C4 110.1(3)
C6 O2 C3 104.1(3)
O1 C1 C2 105.9(3)
C3 C2 C1 101.5(3)
C3 C2 P1 115.3(3)
C1 C2 P1 111.1(3)
O2 C3 C2 110.3(3)
O2 C3 C4 105.3(3)
C2 C3 C4 104.4(3)
O1 C4 C5 113.8(3)
O1 C4 C3 106.7(3)
C5 C4 C3 104.7(3)
C4 C5 C6 102.9(3)
C4 C5 P2 114.9(3)
C6 C5 P2 110.8(3)
O2 C6 C5 105.8(3)
C12 C7 C8 118.6(4)
C12 C7 P1 125.4(3)
C8 C7 P1 116.0(3)
C9 C8 C7 121.0(4)
C8 C9 C10 119.5(4)
C11 C10 C9 119.9(4)
C10 C11 C12 120.9(4)
C7 C12 C11 120.1(4)
C14 C13 C18 118.7(4)
C14 C13 P1 117.2(3)
C18 C13 P1 124.1(3)
C13 C14 C15 120.4(4)
C16 C15 C14 120.9(4)
C17 C16 C15 118.8(5)
C16 C17 C18 120.7(4)
C17 C18 C13 120.5(4)
C20 C19 C24 118.4(4)
C20 C19 P2 124.2(3)
C24 C19 P2 117.2(3)
C21 C20 C19 120.1(4)
C22 C21 C20 120.4(4)
C23 C22 C21 120.3(4)
C22 C23 C24 120.0(5)
C23 C24 C19 120.8(4)
C26 C25 C30 118.1(4)
C26 C25 P2 123.5(3)
C30 C25 P2 118.5(3)
C27 C26 C25 120.5(4)
C28 C27 C26 121.1(5)
C27 C28 C29 120.3(4)
C30 C29 C28 119.1(4)
C29 C30 C25 121.0(4)

loop_
_geom_bond_atom_site_label_1
_geom_bond_atom_site_label_2
_geom_bond_distance
P1 C7 1.840(4)
P1 C13 1.841(4)
P1 C2 1.853(4)
P2 C25 1.841(4)
P2 C19 1.843(4)
P2 C5 1.846(4)
O1 C1 1.422(5)
O1 C4 1.435(5)
O2 C6 1.428(5)
O2 C3 1.441(5)
C1 C2 1.535(5)
C2 C3 1.527(6)
C3 C4 1.533(6)
C4 C5 1.530(5)
C5 C6 1.531(6)
C7 C12 1.385(5)
C7 C8 1.394(5)
C8 C9 1.384(6)
C9 C10 1.389(6)
C10 C11 1.361(6)
C11 C12 1.396(6)
C13 C14 1.374(6)
C13 C18 1.391(6)
C14 C15 1.384(7)
C15 C16 1.380(7)
C16 C17 1.372(7)
C17 C18 1.380(6)
C19 C20 1.389(6)
C19 C24 1.390(6)
C20 C21 1.380(6)
C21 C22 1.368(6)
C22 C23 1.365(7)
C23 C24 1.377(6)
C25 C26 1.394(6)
C25 C30 1.406(6)
C26 C27 1.371(6)
C27 C28 1.364(7)
C28 C29 1.392(7)
C29 C30 1.383(6)

loop_
_cod_related_entry_id
_cod_related_entry_database
_cod_related_entry_code
1 ChemSpider 21198700
